data_7025864
loop_
_publ_author_name
'Crawford, Lynne A.'
'Ieva, Maria'
'McNab, Hamish'
'Parsons, Simon'

_publ_section_title
;
 Structural studies of some push-pull N-arylbenzazoles.
;
_journal_issue 30
_journal_name_full 'Dalton transactions (Cambridge, England : 2003)'
_journal_page_first 7147
_journal_page_last 7152
_journal_paper_doi 10.1039/c0dt00029a
_journal_volume 39
_journal_year 2010
_chemical_formula_moiety 'C14 H11 N3 O2'
_chemical_formula_sum 'C14 H11 N3 O2'
_chemical_formula_weight 253.26
_chemical_name_systematic
; 
 ? 
;
_space_group_IT_number 2
_symmetry_cell_setting triclinic
_symmetry_space_group_name_Hall '-P 1'
_symmetry_space_group_name_H-M 'P -1'
_atom_sites_solution_hydrogens 'difmap except Me group, geometric'
_atom_sites_solution_primary direct
_atom_sites_solution_secondary difmap
_audit_creation_method SHELXL-97
_cell_angle_alpha 86.580(3)
_cell_angle_beta 82.200(3)
_cell_angle_gamma 71.914(3)
_cell_formula_units_Z 2
_cell_length_a 7.7474(16)
_cell_length_b 8.2529(18)
_cell_length_c 10.230(2)
_cell_measurement_reflns_used 1775
_cell_measurement_temperature 150(2)
_cell_measurement_theta_max 26.5
_cell_measurement_theta_min 2.5
_cell_volume 615.9(2)
_computing_cell_refinement 'Bruker SMART'
_computing_data_collection 'Bruker SMART'
_computing_data_reduction 'Bruker SHELXTL'
_computing_molecular_graphics 'Bruker SHELXTL'
_computing_publication_material 'Bruker SHELXTL'
_computing_structure_refinement 'SHELXL-97 (Sheldrick, 1997)'
_computing_structure_solution 'SHELXS-97 (Sheldrick, 1990)'
_diffrn_ambient_temperature 150(2)
_diffrn_measured_fraction_theta_full 0.979
_diffrn_measured_fraction_theta_max 0.979
_diffrn_measurement_device_type 'CCD area detector'
_diffrn_measurement_method 'phi and omega scans'
_diffrn_radiation_monochromator graphite
_diffrn_radiation_source 'fine-focus sealed tube'
_diffrn_radiation_type MoK\a
_diffrn_radiation_wavelength 0.71073
_diffrn_reflns_av_R_equivalents 0.0200
_diffrn_reflns_av_sigmaI/netI 0.0336
_diffrn_reflns_limit_h_max 9
_diffrn_reflns_limit_h_min -9
_diffrn_reflns_limit_k_max 10
_diffrn_reflns_limit_k_min -10
_diffrn_reflns_limit_l_max 12
_diffrn_reflns_limit_l_min -12
_diffrn_reflns_number 4925
_diffrn_reflns_theta_full 26.39
_diffrn_reflns_theta_max 26.39
_diffrn_reflns_theta_min 2.01
_exptl_absorpt_coefficient_mu 0.095
_exptl_absorpt_correction_T_max 1.000
_exptl_absorpt_correction_T_min 0.894
_exptl_absorpt_correction_type multi-scan
_exptl_absorpt_process_details sadabs
_exptl_crystal_colour Colourless
_exptl_crystal_density_diffrn 1.366
_exptl_crystal_density_method 'not measured'
_exptl_crystal_description block
_exptl_crystal_F_000 264
_exptl_crystal_size_max 0.33
_exptl_crystal_size_mid 0.30
_exptl_crystal_size_min 0.18
_refine_diff_density_max 0.249
_refine_diff_density_min -0.235
_refine_diff_density_rms 0.042
_refine_ls_extinction_coef 0
_refine_ls_extinction_method none
_refine_ls_goodness_of_fit_ref 1.111
_refine_ls_hydrogen_treatment mixed
_refine_ls_matrix_type full
_refine_ls_number_parameters 205
_refine_ls_number_reflns 2471
_refine_ls_number_restraints 0
_refine_ls_restrained_S_all 1.111
_refine_ls_R_factor_all 0.0668
_refine_ls_R_factor_gt 0.0522
_refine_ls_shift/su_max 0.000
_refine_ls_shift/su_mean 0.000
_refine_ls_structure_factor_coef Fsqd
_refine_ls_weighting_details 'calc w=1/[\s^2^(Fo^2^)+(0.0464P)^2^+0.2511P] where P=(Fo^2^+2Fc^2^)/3'
_refine_ls_weighting_scheme calc
_refine_ls_wR_factor_gt 0.1151
_refine_ls_wR_factor_ref 0.1211
_reflns_number_gt 2040
_reflns_number_total 2471
_reflns_threshold_expression >2sigma(I)
_cod_data_source_file c0dt00029a.txt
_cod_data_source_block 6
_cod_depositor_comments
;
The following automatic conversions were performed:

'_symmetry_cell_setting' value 'Triclinic' changed to 'triclinic'
according to /home/saulius/struct/CIF-dictionaries/cif_core.dic
dictionary named 'cif_core.dic' version 2.4.2 from
2011-04-26.

'_exptl_absorpt_correction_type' value 'multiscan'
changed to 'multi-scan' according to
/home/saulius/struct/CIF-dictionaries/cif_core.dic dictionary named
'cif_core.dic' version 2.4.2 from 2011-04-26.

Automatic conversion script
Id: cif_fix_values 1891 2012-01-12 08:04:46Z andrius 
;
_cod_original_sg_symbol_H-M P-1
_cod_database_code 7025864

loop_
_symmetry_equiv_pos_as_xyz
'x, y, z'
'-x, -y, -z'

loop_
_atom_site_label
_atom_site_type_symbol
_atom_site_fract_x
_atom_site_fract_y
_atom_site_fract_z
_atom_site_U_iso_or_equiv
_atom_site_adp_type
_atom_site_occupancy
_atom_site_symmetry_multiplicity
_atom_site_calc_flag
_atom_site_refinement_flags
N1 N 0.03460(19) 0.95855(18) 0.80131(14) 0.0229(3) Uani 1 1 d .
C2 C -0.0537(3) 0.8596(2) 0.88009(18) 0.0265(4) Uani 1 1 d .
N3 N -0.2196(2) 0.9449(2) 0.92852(15) 0.0313(4) Uani 1 1 d .
C4 C -0.2458(2) 1.1103(2) 0.87919(18) 0.0291(4) Uani 1 1 d .
C5 C -0.3989(3) 1.2545(3) 0.8974(2) 0.0389(5) Uani 1 1 d .
H5 H -0.505(3) 1.249(3) 0.952(2) 0.041(6) Uiso 1 1 d .
C6 C -0.3863(3) 1.4040(3) 0.8359(2) 0.0428(6) Uani 1 1 d .
H6 H -0.489(3) 1.505(3) 0.847(2) 0.046(6) Uiso 1 1 d .
C7 C -0.2275(3) 1.4132(3) 0.7576(2) 0.0369(5) Uani 1 1 d .
H7 H -0.224(3) 1.521(3) 0.715(2) 0.037(6) Uiso 1 1 d .
C8 C -0.0743(3) 1.2716(2) 0.73736(19) 0.0297(4) Uani 1 1 d .
H8 H 0.032(3) 1.277(2) 0.684(2) 0.029(5) Uiso 1 1 d .
C9 C -0.0882(2) 1.1218(2) 0.79964(17) 0.0252(4) Uani 1 1 d .
C10 C 0.2082(2) 0.9033(2) 0.72351(17) 0.0225(4) Uani 1 1 d .
C11 C 0.3527(3) 0.9538(2) 0.75284(19) 0.0282(4) Uani 1 1 d .
H11 H 0.335(3) 1.023(3) 0.829(2) 0.032(5) Uiso 1 1 d .
C12 C 0.5209(3) 0.9000(3) 0.6771(2) 0.0313(5) Uani 1 1 d .
H12 H 0.622(3) 0.934(3) 0.698(2) 0.047(6) Uiso 1 1 d .
C13 C 0.5488(3) 0.7925(2) 0.5722(2) 0.0302(4) Uani 1 1 d .
H13 H 0.660(3) 0.757(2) 0.522(2) 0.031(5) Uiso 1 1 d .
C14 C 0.4078(3) 0.7375(2) 0.5435(2) 0.0306(4) Uani 1 1 d .
H14 H 0.423(3) 0.664(3) 0.468(2) 0.038(6) Uiso 1 1 d .
C15 C 0.2400(2) 0.7947(2) 0.61797(18) 0.0261(4) Uani 1 1 d .
N15 N 0.0923(2) 0.7352(3) 0.58447(17) 0.0413(5) Uani 1 1 d .
O15A O -0.0567(2) 0.8403(3) 0.57677(18) 0.0645(6) Uani 1 1 d .
O15B O 0.1286(3) 0.5830(2) 0.56515(17) 0.0607(5) Uani 1 1 d .
C16 C 0.0364(3) 0.6762(2) 0.9081(2) 0.0343(5) Uani 1 1 d .
H16A H -0.0455 0.6323 0.9718 0.052 Uiso 1 1 calc R
H16B H 0.1504 0.6630 0.9449 0.052 Uiso 1 1 calc R
H16C H 0.0635 0.6125 0.8262 0.052 Uiso 1 1 calc R

loop_
_atom_site_aniso_label
_atom_site_aniso_U_11
_atom_site_aniso_U_22
_atom_site_aniso_U_33
_atom_site_aniso_U_23
_atom_site_aniso_U_13
_atom_site_aniso_U_12
N1 0.0219(8) 0.0227(8) 0.0240(8) -0.0025(6) -0.0007(6) -0.0070(6)
C2 0.0302(10) 0.0321(10) 0.0212(9) -0.0030(7) -0.0012(7) -0.0158(8)
N3 0.0288(9) 0.0426(10) 0.0257(8) -0.0082(7) 0.0031(7) -0.0168(7)
C4 0.0263(10) 0.0375(11) 0.0244(10) -0.0096(8) -0.0017(8) -0.0098(8)
C5 0.0243(10) 0.0527(14) 0.0344(11) -0.0149(10) 0.0005(9) -0.0031(9)
C6 0.0356(12) 0.0388(13) 0.0437(13) -0.0146(10) -0.0107(10) 0.0084(10)
C7 0.0446(13) 0.0278(11) 0.0337(11) -0.0044(9) -0.0114(9) -0.0009(9)
C8 0.0325(11) 0.0281(10) 0.0275(10) -0.0036(8) -0.0032(8) -0.0075(8)
C9 0.0247(9) 0.0260(10) 0.0234(9) -0.0068(7) -0.0030(7) -0.0042(7)
C10 0.0232(9) 0.0181(9) 0.0247(9) 0.0011(7) -0.0022(7) -0.0047(7)
C11 0.0313(10) 0.0281(10) 0.0268(10) -0.0031(8) -0.0042(8) -0.0105(8)
C12 0.0234(10) 0.0388(11) 0.0342(11) -0.0018(9) -0.0057(8) -0.0121(9)
C13 0.0202(10) 0.0324(11) 0.0322(10) -0.0007(8) 0.0019(8) -0.0020(8)
C14 0.0313(11) 0.0266(10) 0.0322(11) -0.0078(8) 0.0021(8) -0.0075(8)
C15 0.0250(9) 0.0262(10) 0.0293(10) -0.0041(8) -0.0025(8) -0.0106(8)
N15 0.0384(11) 0.0625(13) 0.0317(10) -0.0207(9) 0.0083(8) -0.0298(10)
O15A 0.0234(8) 0.1125(16) 0.0609(11) -0.0460(11) 0.0037(7) -0.0212(9)
O15B 0.0917(14) 0.0628(12) 0.0481(10) -0.0189(8) 0.0037(9) -0.0552(11)
C16 0.0467(12) 0.0302(11) 0.0295(11) 0.0037(8) -0.0042(9) -0.0175(9)

loop_
_atom_type_symbol
_atom_type_description
_atom_type_scat_dispersion_real
_atom_type_scat_dispersion_imag
_atom_type_scat_source
C C 0.0033 0.0016 'International Tables Vol C Tables 4.2.6.8 and 6.1.1.4'
H H 0.0000 0.0000 'International Tables Vol C Tables 4.2.6.8 and 6.1.1.4'
N N 0.0061 0.0033 'International Tables Vol C Tables 4.2.6.8 and 6.1.1.4'
O O 0.0106 0.0060 'International Tables Vol C Tables 4.2.6.8 and 6.1.1.4'

loop_
_geom_angle_atom_site_label_1
_geom_angle_atom_site_label_2
_geom_angle_atom_site_label_3
_geom_angle
C2 N1 C9 106.54(15)
C2 N1 C10 127.53(15)
C9 N1 C10 125.54(14)
N3 C2 N1 113.03(17)
N3 C2 C16 124.56(17)
N1 C2 C16 122.39(17)
C2 N3 C4 105.20(15)
N3 C4 C5 130.05(18)
N3 C4 C9 110.27(16)
C5 C4 C9 119.68(19)
C6 C5 C4 117.6(2)
C5 C6 C7 121.88(19)
C8 C7 C6 121.5(2)
C9 C8 C7 116.15(19)
C8 C9 N1 131.92(17)
C8 C9 C4 123.11(17)
N1 C9 C4 104.97(16)
C11 C10 C15 117.85(16)
C11 C10 N1 120.49(16)
C15 C10 N1 121.65(16)
C12 C11 C10 120.36(18)
C11 C12 C13 120.67(18)
C14 C13 C12 119.80(18)
C15 C14 C13 118.94(18)
C14 C15 C10 122.35(17)
C14 C15 N15 117.73(16)
C10 C15 N15 119.91(16)
O15A N15 O15B 124.80(19)
O15A N15 C15 118.09(18)
O15B N15 C15 117.11(19)

loop_
_geom_bond_atom_site_label_1
_geom_bond_atom_site_label_2
_geom_bond_distance
N1 C2 1.379(2)
N1 C9 1.388(2)
N1 C10 1.422(2)
C2 N3 1.304(2)
C2 C16 1.486(3)
N3 C4 1.390(3)
C4 C5 1.395(3)
C4 C9 1.398(3)
C5 C6 1.376(3)
C6 C7 1.395(3)
C7 C8 1.385(3)
C8 C9 1.385(3)
C10 C11 1.382(3)
C10 C15 1.391(2)
C11 C12 1.380(3)
C12 C13 1.384(3)
C13 C14 1.377(3)
C14 C15 1.374(3)
C15 N15 1.464(2)
N15 O15A 1.219(2)
N15 O15B 1.221(2)
